data_7226809
loop_
_publ_author_name
'Yu, Qin'
'Ge, Jing-Yuan'
'Lv, Zhong-Peng'
'Wang, Hai-Ying'
'Zuo, Jing-Lin'

_publ_section_title
;
 Structure-dependent electronic transitions in a new type of
 &#xF070;-electron delocalized multi-sulfur bis(dithiolene) nickel
 complexes
;
_journal_name_full 'RSC Adv.'
_journal_paper_doi 10.1039/C6RA20109A
_journal_year 2016
_chemical_formula_sum 'C32 H44 N Ni S8'
_chemical_formula_weight 757.91
_chemical_name_systematic
; 
 ? 
;
_space_group_IT_number 15
_symmetry_cell_setting monoclinic
_symmetry_space_group_name_Hall '-C 2yc'
_symmetry_space_group_name_H-M 'C 1 2/c 1'
_atom_sites_solution_hydrogens geom
_atom_sites_solution_primary direct
_atom_sites_solution_secondary difmap
_audit_creation_method SHELXL-97
_audit_update_record
;
2016-08-08 deposited with the CCDC.
2016-10-18 downloaded from the CCDC.
;
_cell_angle_alpha 90.00
_cell_angle_beta 121.0040(10)
_cell_angle_gamma 90.00
_cell_formula_units_Z 4
_cell_length_a 23.2472(17)
_cell_length_b 11.0567(8)
_cell_length_c 17.3281(13)
_cell_measurement_reflns_used 2497
_cell_measurement_temperature 293(2)
_cell_measurement_theta_max 22.16
_cell_measurement_theta_min 2.21
_cell_volume 3817.6(5)
_computing_structure_refinement 'SHELXL-97 (Sheldrick, 2008)'
_computing_structure_solution 'SHELXS-97 (Sheldrick, 2008)'
_diffrn_ambient_temperature 293(2)
_diffrn_measured_fraction_theta_full 0.999
_diffrn_measured_fraction_theta_max 0.999
_diffrn_measurement_device_type 'CCD area detector'
_diffrn_radiation_monochromator graphite
_diffrn_radiation_source 'fine-focus sealed tube'
_diffrn_radiation_type MoK\a
_diffrn_radiation_wavelength 0.71073
_diffrn_reflns_av_R_equivalents 0.0254
_diffrn_reflns_av_sigmaI/netI 0.0278
_diffrn_reflns_limit_h_max 15
_diffrn_reflns_limit_h_min -27
_diffrn_reflns_limit_k_max 13
_diffrn_reflns_limit_k_min -13
_diffrn_reflns_limit_l_max 20
_diffrn_reflns_limit_l_min -20
_diffrn_reflns_number 10347
_diffrn_reflns_theta_full 25.01
_diffrn_reflns_theta_max 25.01
_diffrn_reflns_theta_min 2.04
_exptl_absorpt_coefficient_mu 0.971
_exptl_absorpt_correction_T_max 0.8371
_exptl_absorpt_correction_T_min 0.7796
_exptl_absorpt_correction_type multi-scan
_exptl_absorpt_process_details sadabs
_exptl_crystal_colour brown
_exptl_crystal_density_diffrn 1.360
_exptl_crystal_density_method 'not measured'
_exptl_crystal_description block
_exptl_crystal_F_000 1644
_exptl_crystal_size_max 0.27
_exptl_crystal_size_mid 0.25
_exptl_crystal_size_min 0.19
_refine_diff_density_max 0.388
_refine_diff_density_min -0.253
_refine_diff_density_rms 0.050
_refine_ls_extinction_method none
_refine_ls_goodness_of_fit_ref 1.030
_refine_ls_hydrogen_treatment constr
_refine_ls_matrix_type full
_refine_ls_number_parameters 176
_refine_ls_number_reflns 3364
_refine_ls_number_restraints 2
_refine_ls_restrained_S_all 1.063
_refine_ls_R_factor_all 0.0650
_refine_ls_R_factor_gt 0.0444
_refine_ls_shift/su_max 0.001
_refine_ls_shift/su_mean 0.000
_refine_ls_structure_factor_coef Fsqd
_refine_ls_weighting_details 'calc w=1/[\s^2^(Fo^2^)+(0.0695P)^2^+3.4722P] where P=(Fo^2^+2Fc^2^)/3'
_refine_ls_weighting_scheme calc
_refine_ls_wR_factor_gt 0.1254
_refine_ls_wR_factor_ref 0.1414
_reflns_number_gt 2410
_reflns_number_total 3364
_reflns_threshold_expression >2sigma(I)
_cod_data_source_file c6ra20109a2.cif
_cod_data_source_block 1
_cod_depositor_comments
;
The following automatic conversions were performed:

'_symmetry_cell_setting' value 'Monoclinic' changed to 'monoclinic'
according to
/usr/data/users/saulius/crontab/automatic-downloads/rss-feeds/RSC/lib/dictionaries/cif_core.dic
dictionary named 'cif_core.dic' version 2.4.2 from 2011-04-26.

Automatic conversion script
Id: cif_fix_values 4268 2015-11-12 08:31:59Z antanas 
;
_cod_original_sg_symbol_H-M C2/c
_cod_database_code 7226809

loop_
_symmetry_equiv_pos_as_xyz
'x, y, z'
'-x, y, -z+1/2'
'x+1/2, y+1/2, z'
'-x+1/2, y+1/2, -z+1/2'
'-x, -y, -z'
'x, -y, z-1/2'
'-x+1/2, -y+1/2, -z'
'x+1/2, -y+1/2, z-1/2'

loop_
_atom_site_label
_atom_site_type_symbol
_atom_site_fract_x
_atom_site_fract_y
_atom_site_fract_z
_atom_site_U_iso_or_equiv
_atom_site_adp_type
_atom_site_occupancy
_atom_site_symmetry_multiplicity
_atom_site_calc_flag
_atom_site_refinement_flags
Ni1 Ni 0.5000 0.0000 0.5000 0.0681(2) Uani 1 2 d S
C1 C 0.3513(2) -0.0382(3) 0.4320(2) 0.0728(10) Uani 1 1 d .
C2 C 0.3546(2) 0.0816(3) 0.4195(2) 0.0739(10) Uani 1 1 d .
C3 C 0.2209(2) 0.0875(3) 0.2949(3) 0.0773(10) Uani 1 1 d .
C4 C 0.2170(2) -0.0363(4) 0.3083(3) 0.0780(10) Uani 1 1 d .
C5 C 0.1640(2) -0.1013(4) 0.2399(3) 0.0931(13) Uani 1 1 d .
H5 H 0.1614 -0.1844 0.2461 0.112 Uiso 1 1 calc R
C6 C 0.1153(2) -0.0444(5) 0.1634(3) 0.0947(13) Uani 1 1 d .
H6 H 0.0790 -0.0886 0.1198 0.114 Uiso 1 1 calc R
C7 C 0.1195(2) 0.0750(5) 0.1510(3) 0.0911(12) Uani 1 1 d .
H7 H 0.0864 0.1125 0.0988 0.109 Uiso 1 1 calc R
C8 C 0.1725(2) 0.1409(4) 0.2149(3) 0.0824(11) Uani 1 1 d .
H8 H 0.1761 0.2224 0.2048 0.099 Uiso 1 1 calc R
C9 C 0.0284(2) 0.2177(4) 0.3339(2) 0.0884(12) Uani 1 1 d .
H9A H 0.0436 0.2710 0.3853 0.106 Uiso 1 1 calc R
H9B H -0.0078 0.1691 0.3298 0.106 Uiso 1 1 calc R
C15 C 0.1357(4) 0.5534(7) 0.3226(5) 0.174 Uani 1 1 d D
H15A H 0.1113 0.5958 0.2656 0.209 Uiso 1 1 calc R
H15B H 0.1514 0.6130 0.3704 0.209 Uiso 1 1 calc R
C10 C 0.0842(3) 0.1359(6) 0.3522(4) 0.153(3) Uani 1 1 d .
H10A H 0.1231 0.1836 0.3647 0.183 Uiso 1 1 calc R
H10B H 0.0714 0.0873 0.2991 0.183 Uiso 1 1 calc R
C14 C 0.0872(3) 0.4628(6) 0.3307(4) 0.138 Uani 1 1 d D
H14A H 0.1122 0.4181 0.3866 0.166 Uiso 1 1 calc R
H14B H 0.0524 0.5082 0.3330 0.166 Uiso 1 1 calc R
C11 C 0.1023(5) 0.0546(7) 0.4300(4) 0.195(4) Uani 1 1 d D
H11A H 0.1434 0.0852 0.4811 0.234 Uiso 1 1 calc R
H11B H 0.0675 0.0622 0.4448 0.234 Uiso 1 1 calc R
C16 C 0.1891(4) 0.4959(7) 0.3281(6) 0.201 Uani 1 1 d .
H16A H 0.2044 0.4339 0.3732 0.302 Uiso 1 1 calc R
H16B H 0.2246 0.5530 0.3440 0.302 Uiso 1 1 calc R
H16C H 0.1762 0.4601 0.2709 0.302 Uiso 1 1 calc R
C12 C 0.1113(7) -0.0676(8) 0.4218(7) 0.286(7) Uani 1 1 d D
H12A H 0.0732 -0.0984 0.3678 0.429 Uiso 1 1 calc R
H12B H 0.1159 -0.1101 0.4729 0.429 Uiso 1 1 calc R
H12C H 0.1511 -0.0788 0.4188 0.429 Uiso 1 1 calc R
C13 C 0.0541(2) 0.3725(5) 0.2515(3) 0.0988(14) Uani 1 1 d .
H13A H 0.0348 0.4174 0.1954 0.119 Uiso 1 1 calc R
H13B H 0.0886 0.3200 0.2544 0.119 Uiso 1 1 calc R
N1 N 0.0000 0.2953(4) 0.2500 0.0764(12) Uani 1 2 d S
S1 S 0.42948(5) 0.14567(8) 0.44197(7) 0.0775(3) Uani 1 1 d .
S2 S 0.42211(5) -0.12734(9) 0.47310(7) 0.0800(3) Uani 1 1 d .
S3 S 0.27640(6) -0.11029(11) 0.40765(8) 0.0943(4) Uani 1 1 d .
S4 S 0.28490(6) 0.17747(10) 0.38023(8) 0.0931(4) Uani 1 1 d .

loop_
_atom_site_aniso_label
_atom_site_aniso_U_11
_atom_site_aniso_U_22
_atom_site_aniso_U_33
_atom_site_aniso_U_23
_atom_site_aniso_U_13
_atom_site_aniso_U_12
Ni1 0.0927(5) 0.0533(4) 0.0572(4) -0.0029(3) 0.0379(3) 0.0020(3)
C1 0.093(3) 0.066(2) 0.067(2) 0.0016(18) 0.046(2) 0.0016(19)
C2 0.092(3) 0.064(2) 0.071(2) -0.0057(18) 0.045(2) 0.0023(19)
C3 0.087(3) 0.068(2) 0.092(3) -0.003(2) 0.057(2) 0.008(2)
C4 0.091(3) 0.070(2) 0.090(3) 0.004(2) 0.059(2) 0.004(2)
C5 0.107(3) 0.074(3) 0.111(3) -0.007(3) 0.065(3) -0.002(2)
C6 0.104(3) 0.090(3) 0.094(3) -0.010(3) 0.053(3) 0.005(3)
C7 0.103(3) 0.095(3) 0.084(3) -0.003(3) 0.054(3) 0.015(3)
C8 0.100(3) 0.072(2) 0.095(3) 0.004(2) 0.064(3) 0.015(2)
C9 0.115(3) 0.105(3) 0.061(2) 0.004(2) 0.057(2) -0.003(3)
C15 0.233 0.160 0.128 0.005 0.091 -0.019
C10 0.206(7) 0.171(6) 0.095(4) 0.045(4) 0.087(4) 0.088(5)
C14 0.146 0.150 0.128 -0.018 0.077 -0.055
C11 0.298(11) 0.164(7) 0.099(4) 0.046(5) 0.084(5) 0.093(8)
C16 0.219 0.211 0.257 0.010 0.182 0.018
C12 0.57(2) 0.169(9) 0.308(13) 0.052(9) 0.358(15) 0.026(12)
C13 0.106(3) 0.127(4) 0.078(3) 0.006(3) 0.058(3) -0.015(3)
N1 0.089(3) 0.096(3) 0.062(2) 0.000 0.051(2) 0.000
S1 0.0954(7) 0.0538(5) 0.0767(6) -0.0011(4) 0.0397(6) 0.0021(5)
S2 0.0985(8) 0.0570(5) 0.0808(6) 0.0056(5) 0.0435(6) 0.0018(5)
S3 0.1049(8) 0.0866(8) 0.1033(8) 0.0213(6) 0.0619(7) 0.0003(6)
S4 0.1033(8) 0.0671(7) 0.1119(9) -0.0119(6) 0.0576(7) 0.0079(6)

loop_
_atom_type_symbol
_atom_type_description
_atom_type_scat_dispersion_real
_atom_type_scat_dispersion_imag
_atom_type_scat_source
C C 0.0033 0.0016 'International Tables Vol C Tables 4.2.6.8 and 6.1.1.4'
H H 0.0000 0.0000 'International Tables Vol C Tables 4.2.6.8 and 6.1.1.4'
N N 0.0061 0.0033 'International Tables Vol C Tables 4.2.6.8 and 6.1.1.4'
Ni Ni 0.3393 1.1124 'International Tables Vol C Tables 4.2.6.8 and 6.1.1.4'
S S 0.1246 0.1234 'International Tables Vol C Tables 4.2.6.8 and 6.1.1.4'

loop_
_geom_angle_atom_site_label_1
_geom_angle_atom_site_label_2
_geom_angle_atom_site_label_3
_geom_angle
_geom_angle_site_symmetry_1
_geom_angle_site_symmetry_3
S1 Ni1 S1 180.00(3) 5_656 .
S1 Ni1 S2 92.02(4) 5_656 5_656
S1 Ni1 S2 87.99(4) . 5_656
S1 Ni1 S2 87.98(4) 5_656 .
S1 Ni1 S2 92.02(4) . .
S2 Ni1 S2 180.0 5_656 .
C2 C1 S2 120.4(3) . .
C2 C1 S3 122.5(3) . .
S2 C1 S3 117.2(2) . .
C1 C2 S1 120.0(3) . .
C1 C2 S4 122.5(3) . .
S1 C2 S4 117.5(2) . .
C8 C3 C4 119.5(4) . .
C8 C3 S4 119.7(3) . .
C4 C3 S4 120.7(3) . .
C5 C4 C3 118.0(4) . .
C5 C4 S3 119.8(3) . .
C3 C4 S3 122.2(3) . .
C6 C5 C4 120.9(4) . .
C6 C5 H5 119.6 . .
C4 C5 H5 119.6 . .
C7 C6 C5 120.7(5) . .
C7 C6 H6 119.7 . .
C5 C6 H6 119.7 . .
C6 C7 C8 120.1(4) . .
C6 C7 H7 120.0 . .
C8 C7 H7 120.0 . .
C7 C8 C3 120.7(4) . .
C7 C8 H8 119.6 . .
C3 C8 H8 119.6 . .
C10 C9 N1 116.9(3) . .
C10 C9 H9A 108.1 . .
N1 C9 H9A 108.1 . .
C10 C9 H9B 108.1 . .
N1 C9 H9B 108.1 . .
H9A C9 H9B 107.3 . .
C16 C15 C14 111.7(7) . .
C16 C15 H15A 109.3 . .
C14 C15 H15A 109.3 . .
C16 C15 H15B 109.3 . .
C14 C15 H15B 109.3 . .
H15A C15 H15B 107.9 . .
C9 C10 C11 111.7(5) . .
C9 C10 H10A 109.3 . .
C11 C10 H10A 109.3 . .
C9 C10 H10B 109.3 . .
C11 C10 H10B 109.3 . .
H10A C10 H10B 107.9 . .
C13 C14 C15 112.7(5) . .
C13 C14 H14A 109.1 . .
C15 C14 H14A 109.1 . .
C13 C14 H14B 109.1 . .
C15 C14 H14B 109.1 . .
H14A C14 H14B 107.8 . .
C12 C11 C10 118.8(6) . .
C12 C11 H11A 107.6 . .
C10 C11 H11A 107.6 . .
C12 C11 H11B 107.6 . .
C10 C11 H11B 107.6 . .
H11A C11 H11B 107.0 . .
C15 C16 H16A 109.5 . .
C15 C16 H16B 109.5 . .
H16A C16 H16B 109.5 . .
C15 C16 H16C 109.5 . .
H16A C16 H16C 109.5 . .
H16B C16 H16C 109.5 . .
C11 C12 H12A 109.5 . .
C11 C12 H12B 109.5 . .
H12A C12 H12B 109.5 . .
C11 C12 H12C 109.5 . .
H12A C12 H12C 109.5 . .
H12B C12 H12C 109.5 . .
N1 C13 C14 114.2(4) . .
N1 C13 H13A 108.7 . .
C14 C13 H13A 108.7 . .
N1 C13 H13B 108.7 . .
C14 C13 H13B 108.7 . .
H13A C13 H13B 107.6 . .
C13 N1 C13 111.1(5) . 2
C13 N1 C9 106.5(2) . 2
C13 N1 C9 110.9(2) 2 2
C13 N1 C9 110.9(2) . .
C13 N1 C9 106.5(2) 2 .
C9 N1 C9 111.1(4) 2 .
C2 S1 Ni1 103.62(13) . .
C1 S2 Ni1 103.49(14) . .
C1 S3 C4 101.82(18) . .
C2 S4 C3 101.32(18) . .

loop_
_geom_bond_atom_site_label_1
_geom_bond_atom_site_label_2
_geom_bond_distance
_geom_bond_site_symmetry_2
Ni1 S1 2.1435(10) 5_656
Ni1 S1 2.1435(10) .
Ni1 S2 2.1469(11) 5_656
Ni1 S2 2.1469(11) .
C1 C2 1.350(5) .
C1 S2 1.726(4) .
C1 S3 1.758(4) .
C2 S1 1.728(4) .
C2 S4 1.755(4) .
C3 C8 1.389(5) .
C3 C4 1.398(5) .
C3 S4 1.767(4) .
C4 C5 1.391(6) .
C4 S3 1.758(4) .
C5 C6 1.375(6) .
C5 H5 0.9300 .
C6 C7 1.350(7) .
C6 H6 0.9300 .
C7 C8 1.367(6) .
C7 H7 0.9300 .
C8 H8 0.9300 .
C9 C10 1.476(7) .
C9 N1 1.516(5) .
C9 H9A 0.9700 .
C9 H9B 0.9700 .
C15 C16 1.355(9) .
C15 C14 1.567(7) .
C15 H15A 0.9700 .
C15 H15B 0.9700 .
C10 C11 1.489(8) .
C10 H10A 0.9700 .
C10 H10B 0.9700 .
C14 C13 1.545(7) .
C14 H14A 0.9700 .
C14 H14B 0.9700 .
C11 C12 1.386(8) .
C11 H11A 0.9700 .
C11 H11B 0.9700 .
C16 H16A 0.9600 .
C16 H16B 0.9600 .
C16 H16C 0.9600 .
C12 H12A 0.9600 .
C12 H12B 0.9600 .
C12 H12C 0.9600 .
C13 N1 1.509(5) .
C13 H13A 0.9700 .
C13 H13B 0.9700 .
N1 C13 1.509(5) 2
N1 C9 1.516(5) 2

loop_
_geom_torsion_atom_site_label_1
_geom_torsion_atom_site_label_2
_geom_torsion_atom_site_label_3
_geom_torsion_atom_site_label_4
_geom_torsion
_geom_torsion_site_symmetry_1
_geom_torsion_site_symmetry_4
S2 C1 C2 S1 1.6(4) . .
S3 C1 C2 S1 -178.2(2) . .
S2 C1 C2 S4 -178.66(19) . .
S3 C1 C2 S4 1.5(5) . .
C8 C3 C4 C5 -0.3(6) . .
S4 C3 C4 C5 177.5(3) . .
C8 C3 C4 S3 180.0(3) . .
S4 C3 C4 S3 -2.2(5) . .
C3 C4 C5 C6 -2.8(6) . .
S3 C4 C5 C6 177.0(3) . .
C4 C5 C6 C7 3.2(7) . .
C5 C6 C7 C8 -0.4(7) . .
C6 C7 C8 C3 -2.8(6) . .
C4 C3 C8 C7 3.1(6) . .
S4 C3 C8 C7 -174.8(3) . .
N1 C9 C10 C11 -173.3(5) . .
C16 C15 C14 C13 -64.8(9) . .
C9 C10 C11 C12 133.5(9) . .
C15 C14 C13 N1 -172.0(5) . .
C14 C13 N1 C13 56.6(4) . 2
C14 C13 N1 C9 177.4(4) . 2
C14 C13 N1 C9 -61.6(6) . .
C10 C9 N1 C13 -57.2(6) . .
C10 C9 N1 C13 -178.2(5) . 2
C10 C9 N1 C9 61.0(4) . 2
C1 C2 S1 Ni1 -6.0(3) . .
S4 C2 S1 Ni1 174.30(17) . .
S1 Ni1 S1 C2 -29(18) 5_656 .
S2 Ni1 S1 C2 -173.69(13) 5_656 .
S2 Ni1 S1 C2 6.31(13) . .
C2 C1 S2 Ni1 3.6(3) . .
S3 C1 S2 Ni1 -176.55(17) . .
S1 Ni1 S2 C1 174.34(13) 5_656 .
S1 Ni1 S2 C1 -5.66(13) . .
S2 Ni1 S2 C1 138(11) 5_656 .
C2 C1 S3 C4 38.9(4) . .
S2 C1 S3 C4 -141.0(2) . .
C5 C4 S3 C1 142.3(3) . .
C3 C4 S3 C1 -38.0(4) . .
C1 C2 S4 C3 -41.8(4) . .
S1 C2 S4 C3 137.9(2) . .
C8 C3 S4 C2 -140.7(3) . .
C4 C3 S4 C2 41.5(3) . .
